data_7041175
loop_
_publ_author_name
'Gong, Dirong'
'Zhang, Xuequan'
'Huang, Kuo-Wei'

_publ_section_title
;
 Regio- and stereo-selective polymerization of 1,3-butadiene catalyzed by
 phosphorus-nitrogen PN(3)-pincer cobalt(ii) complexes.
;
_journal_issue 48
_journal_name_full 'Dalton transactions (Cambridge, England : 2003)'
_journal_page_first 19399
_journal_page_last 19407
_journal_paper_doi 10.1039/c6dt03722d
_journal_volume 45
_journal_year 2016
_chemical_formula_moiety 'C18 H29 Co I2 N4 P'
_chemical_formula_sum 'C18 H29 Co I2 N4 P'
_chemical_formula_weight 645.15
_chemical_name_systematic
;
 ? 
;
_space_group_crystal_system monoclinic
_space_group_IT_number 14
_space_group_name_Hall '-P 2ybc'
_space_group_name_H-M_alt 'P 1 21/c 1'
_symmetry_space_group_name_Hall '-P 2ybc'
_symmetry_space_group_name_H-M 'P 1 21/c 1'
_atom_sites_solution_hydrogens geom
_audit_creation_date 2016-10-15
_audit_creation_method
;
Olex2 1.2-beta
(compiled 2016.09.09 svn.r3337 for OlexSys, GUI svn.r5227)
;
_audit_update_record
;
2016-10-24 deposited with the CCDC.
2016-11-11 downloaded from the CCDC.
;
_cell_angle_alpha 90
_cell_angle_beta 103.574(3)
_cell_angle_gamma 90
_cell_formula_units_Z 4
_cell_length_a 16.0679(6)
_cell_length_b 8.9042(4)
_cell_length_c 17.2884(5)
_cell_measurement_reflns_used 3012
_cell_measurement_temperature 200(2)
_cell_measurement_theta_max 30
_cell_measurement_theta_min 2
_cell_volume 2404.39(16)
_computing_cell_refinement 'Bruker SMART'
_computing_data_collection 'Bruker SMART'
_computing_data_reduction 'Bruker SMART'
_computing_molecular_graphics 'Olex2 (Dolomanov et al., 2009)'
_computing_publication_material 'Olex2 (Dolomanov et al., 2009)'
_computing_structure_refinement 'ShelXL (Sheldrick, 2015)'
_computing_structure_solution 'SHELXS-97 (Sheldrick, 1990)'
_diffrn_ambient_temperature 200
_diffrn_measured_fraction_theta_full 0.998
_diffrn_measured_fraction_theta_max 0.998
_diffrn_measurement_device_type 'multiwire proportional'
_diffrn_measurement_method 'phi and omega scans'
_diffrn_radiation_monochromator graphite
_diffrn_radiation_type MoK\a
_diffrn_radiation_wavelength 0.71073
_diffrn_reflns_av_R_equivalents 0.0333
_diffrn_reflns_av_unetI/netI 0.0515
_diffrn_reflns_Laue_measured_fraction_full 0.998
_diffrn_reflns_Laue_measured_fraction_max 0.998
_diffrn_reflns_limit_h_max 20
_diffrn_reflns_limit_h_min -19
_diffrn_reflns_limit_k_max 11
_diffrn_reflns_limit_k_min -10
_diffrn_reflns_limit_l_max 13
_diffrn_reflns_limit_l_min -21
_diffrn_reflns_number 9857
_diffrn_reflns_point_group_measured_fraction_full 0.998
_diffrn_reflns_point_group_measured_fraction_max 0.998
_diffrn_reflns_theta_full 25.242
_diffrn_reflns_theta_max 26.370
_diffrn_reflns_theta_min 3.010
_exptl_absorpt_coefficient_mu 3.358
_exptl_absorpt_correction_T_max 0.9086
_exptl_absorpt_correction_T_min 0.8573
_exptl_absorpt_correction_type multi-scan
_exptl_absorpt_process_details SADABS
_exptl_crystal_colour colourless
_exptl_crystal_colour_primary colourless
_exptl_crystal_density_diffrn 1.782
_exptl_crystal_density_method 'not measured'
_exptl_crystal_description block
_exptl_crystal_F_000 1252
_exptl_crystal_size_max 0.23
_exptl_crystal_size_mid 0.21
_exptl_crystal_size_min 0.11
_refine_diff_density_max 0.560
_refine_diff_density_min -1.304
_refine_diff_density_rms 0.134
_refine_ls_extinction_method none
_refine_ls_goodness_of_fit_ref 1.056
_refine_ls_hydrogen_treatment constr
_refine_ls_matrix_type full
_refine_ls_number_parameters 243
_refine_ls_number_reflns 4891
_refine_ls_number_restraints 0
_refine_ls_restrained_S_all 1.056
_refine_ls_R_factor_all 0.0559
_refine_ls_R_factor_gt 0.0362
_refine_ls_shift/su_max 0.000
_refine_ls_shift/su_mean 0.000
_refine_ls_structure_factor_coef Fsqd
_refine_ls_weighting_details 'w=1/[\s^2^(Fo^2^)+(0.0342P)^2^+0.4644P] where P=(Fo^2^+2Fc^2^)/3'
_refine_ls_weighting_scheme calc
_refine_ls_wR_factor_gt 0.0768
_refine_ls_wR_factor_ref 0.0879
_reflns_Friedel_coverage 0.000
_reflns_number_gt 3775
_reflns_number_total 4891
_reflns_threshold_expression 'I > 2\s(I)'
_cod_data_source_file c6dt03722d2.cif
_cod_data_source_block gdr-co5
_cod_depositor_comments 'Adding full bibliography for 7041173--7041176.cif.'
_cod_database_code 7041175
_shelx_space_group_comment
;
The symmetry employed for this shelxl refinement is uniquely defined
by the following loop, which should always be used as a source of
symmetry information in preference to the above space-group names.
They are only intended as comments.
;
_olex2_refinement_description
;
1. Fixed Uiso
 At 1.2 times of:
  All C(H) groups, All N(H) groups
 At 1.5 times of:
  All C(H,H,H) groups
2.a Aromatic/amide H refined with riding coordinates:
 N2(H2), C2(H2A), C3(H3), C4(H4), C15(H15)
2.b Idealised Me refined as rotating group:
 C7(H7A,H7B,H7C), C8(H8A,H8B,H8C), C9(H9A,H9B,H9C), C11(H11A,H11B,H11C),
 C12(H12A,H12B,H12C), C13(H13A,H13B,H13C), C17(H17A,H17B,H17C), C18(H18A,H18B,
 H18C)
;
_shelx_shelxl_version_number 2014/7
_olex2_submission_special_instructions 'No special instructions were received'

loop_
_space_group_symop_operation_xyz
'x, y, z'
'-x, y+1/2, -z+1/2'
'-x, -y, -z'
'x, -y-1/2, z-1/2'

loop_
_atom_site_label
_atom_site_type_symbol
_atom_site_fract_x
_atom_site_fract_y
_atom_site_fract_z
_atom_site_U_iso_or_equiv
_atom_site_adp_type
_atom_site_occupancy
_atom_site_site_symmetry_order
_atom_site_calc_flag
_atom_site_refinement_flags_posn
I1 I 0.09945(2) 0.30489(4) 0.17896(2) 0.04350(11) Uani 1 1 d .
I2 I 0.34091(2) 0.16509(4) 0.31449(2) 0.05232(13) Uani 1 1 d .
Co Co 0.23419(4) 0.13931(6) 0.17042(3) 0.03061(15) Uani 1 1 d .
P P 0.32654(7) 0.28165(12) 0.09907(6) 0.0302(3) Uani 1 1 d .
N1 N 0.1936(2) 0.0587(4) 0.05100(16) 0.0269(8) Uani 1 1 d .
N2 N 0.2784(2) 0.2295(4) 0.00439(17) 0.0335(9) Uani 1 1 d .
H2 H 0.2950 0.2710 -0.0357 0.040 Uiso 1 1 calc R
N3 N 0.1214(2) -0.1166(4) 0.10804(18) 0.0320(9) Uani 1 1 d .
N4 N 0.1705(3) -0.0634(4) 0.17911(19) 0.0508(12) Uani 1 1 d .
C1 C 0.1340(3) -0.0490(4) 0.0378(2) 0.0286(9) Uani 1 1 d .
C2 C 0.0889(3) -0.0902(5) -0.0371(2) 0.0375(11) Uani 1 1 d .
H2A H 0.0457 -0.1651 -0.0448 0.045 Uiso 1 1 calc R
C3 C 0.1099(3) -0.0167(5) -0.1010(2) 0.0421(12) Uani 1 1 d .
H3 H 0.0796 -0.0406 -0.1536 0.051 Uiso 1 1 calc R
C4 C 0.1728(3) 0.0884(5) -0.0896(2) 0.0367(11) Uani 1 1 d .
H4 H 0.1883 0.1360 -0.1334 0.044 Uiso 1 1 calc R
C5 C 0.2142(3) 0.1243(5) -0.0109(2) 0.0293(10) Uani 1 1 d .
C6 C 0.4376(3) 0.2054(6) 0.1101(3) 0.0442(12) Uani 1 1 d .
C7 C 0.4308(3) 0.0376(6) 0.1252(3) 0.0558(14) Uani 1 1 d .
H7A H 0.4862 -0.0104 0.1275 0.084 Uiso 1 1 calc GR
H7B H 0.3872 -0.0069 0.0819 0.084 Uiso 1 1 calc GR
H7C H 0.4145 0.0224 0.1758 0.084 Uiso 1 1 calc GR
C8 C 0.4724(3) 0.2265(7) 0.0352(3) 0.0657(17) Uani 1 1 d .
H8A H 0.5297 0.1824 0.0441 0.098 Uiso 1 1 calc GR
H8B H 0.4755 0.3339 0.0239 0.098 Uiso 1 1 calc GR
H8C H 0.4342 0.1767 -0.0100 0.098 Uiso 1 1 calc GR
C9 C 0.4991(3) 0.2780(7) 0.1820(3) 0.0640(17) Uani 1 1 d .
H9A H 0.4781 0.2603 0.2301 0.096 Uiso 1 1 calc GR
H9B H 0.5023 0.3863 0.1731 0.096 Uiso 1 1 calc GR
H9C H 0.5562 0.2336 0.1888 0.096 Uiso 1 1 calc GR
C10 C 0.3218(3) 0.4914(5) 0.0938(2) 0.0402(12) Uani 1 1 d .
C11 C 0.3835(3) 0.5638(6) 0.0498(3) 0.0603(15) Uani 1 1 d .
H11A H 0.3725 0.6721 0.0449 0.090 Uiso 1 1 calc GR
H11B H 0.3750 0.5194 -0.0034 0.090 Uiso 1 1 calc GR
H11C H 0.4426 0.5464 0.0795 0.090 Uiso 1 1 calc GR
C12 C 0.3367(5) 0.5495(6) 0.1797(3) 0.0712(19) Uani 1 1 d .
H12A H 0.3944 0.5217 0.2093 0.107 Uiso 1 1 calc GR
H12B H 0.2944 0.5049 0.2053 0.107 Uiso 1 1 calc GR
H12C H 0.3309 0.6591 0.1791 0.107 Uiso 1 1 calc GR
C13 C 0.2292(3) 0.5323(6) 0.0505(3) 0.0551(14) Uani 1 1 d .
H13A H 0.2208 0.6408 0.0543 0.083 Uiso 1 1 calc GR
H13B H 0.1890 0.4788 0.0754 0.083 Uiso 1 1 calc GR
H13C H 0.2192 0.5033 -0.0056 0.083 Uiso 1 1 calc GR
C14 C 0.0669(3) -0.2272(5) 0.1202(2) 0.0378(11) Uani 1 1 d .
C15 C 0.0801(4) -0.2422(6) 0.1999(3) 0.0634(17) Uani 1 1 d .
H15 H 0.0509 -0.3091 0.2273 0.076 Uiso 1 1 calc R
C16 C 0.1447(5) -0.1410(6) 0.2346(3) 0.081(2) Uani 1 1 d .
C17 C 0.0062(3) -0.3139(5) 0.0583(3) 0.0510(14) Uani 1 1 d .
H17A H -0.0257 -0.3846 0.0839 0.077 Uiso 1 1 calc GR
H17B H 0.0381 -0.3696 0.0258 0.077 Uiso 1 1 calc GR
H17C H -0.0339 -0.2448 0.0244 0.077 Uiso 1 1 calc GR
C18 C 0.1762(7) -0.1121(10) 0.3218(3) 0.167(5) Uani 1 1 d .
H18A H 0.2337 -0.1546 0.3404 0.250 Uiso 1 1 calc GR
H18B H 0.1372 -0.1592 0.3506 0.250 Uiso 1 1 calc GR
H18C H 0.1782 -0.0036 0.3316 0.250 Uiso 1 1 calc GR

loop_
_atom_site_aniso_label
_atom_site_aniso_U_11
_atom_site_aniso_U_22
_atom_site_aniso_U_33
_atom_site_aniso_U_23
_atom_site_aniso_U_13
_atom_site_aniso_U_12
I1 0.03616(18) 0.0571(2) 0.03581(17) -0.00583(13) 0.00548(13) 0.00016(14)
I2 0.0445(2) 0.0855(3) 0.02476(16) -0.00077(14) 0.00372(14) 0.01051(18)
Co 0.0390(3) 0.0320(3) 0.0198(3) -0.0013(2) 0.0048(2) -0.0056(3)
P 0.0284(6) 0.0356(6) 0.0241(5) 0.0017(4) 0.0009(4) -0.0058(5)
N1 0.0284(18) 0.0314(19) 0.0199(15) 0.0006(14) 0.0036(14) -0.0043(15)
N2 0.035(2) 0.046(2) 0.0194(16) 0.0022(14) 0.0063(15) -0.0138(17)
N3 0.045(2) 0.028(2) 0.0226(16) -0.0005(14) 0.0082(16) -0.0050(17)
N4 0.086(3) 0.041(2) 0.0229(17) -0.0014(16) 0.007(2) -0.028(2)
C1 0.031(2) 0.032(2) 0.0241(18) -0.0015(17) 0.0088(17) 0.0002(19)
C2 0.042(3) 0.037(2) 0.030(2) -0.0062(19) 0.002(2) -0.013(2)
C3 0.050(3) 0.044(3) 0.028(2) -0.0065(19) 0.001(2) -0.010(2)
C4 0.041(3) 0.049(3) 0.0211(19) -0.0003(18) 0.0095(18) -0.006(2)
C5 0.034(2) 0.030(2) 0.0234(19) 0.0004(16) 0.0065(18) -0.0011(18)
C6 0.028(2) 0.061(3) 0.043(3) 0.012(2) 0.007(2) -0.001(2)
C7 0.059(3) 0.059(3) 0.052(3) 0.013(3) 0.018(3) 0.019(3)
C8 0.040(3) 0.101(5) 0.064(3) 0.028(3) 0.027(3) 0.016(3)
C9 0.036(3) 0.085(4) 0.059(3) 0.015(3) -0.013(3) -0.012(3)
C10 0.047(3) 0.035(3) 0.036(2) 0.0004(19) 0.003(2) -0.009(2)
C11 0.057(4) 0.047(3) 0.078(4) 0.014(3) 0.021(3) -0.022(3)
C12 0.114(5) 0.040(3) 0.052(3) -0.012(2) 0.005(3) -0.009(3)
C13 0.053(3) 0.048(3) 0.065(3) 0.015(3) 0.015(3) 0.011(3)
C14 0.045(3) 0.032(2) 0.039(2) 0.0025(19) 0.015(2) -0.004(2)
C15 0.105(5) 0.045(3) 0.044(3) 0.007(2) 0.026(3) -0.026(3)
C16 0.148(7) 0.063(4) 0.028(2) -0.002(2) 0.014(3) -0.051(4)
C17 0.051(3) 0.049(3) 0.052(3) 0.009(2) 0.009(3) -0.013(2)
C18 0.312(14) 0.150(7) 0.028(3) -0.002(4) 0.021(5) -0.162(9)

loop_
_atom_type_symbol
_atom_type_description
_atom_type_scat_dispersion_real
_atom_type_scat_dispersion_imag
_atom_type_scat_source
C C 0.0033 0.0016 'International Tables Vol C Tables 4.2.6.8 and 6.1.1.4'
H H 0.0000 0.0000 'International Tables Vol C Tables 4.2.6.8 and 6.1.1.4'
Co Co 0.3494 0.9721 'International Tables Vol C Tables 4.2.6.8 and 6.1.1.4'
I I -0.4742 1.8119 'International Tables Vol C Tables 4.2.6.8 and 6.1.1.4'
N N 0.0061 0.0033 'International Tables Vol C Tables 4.2.6.8 and 6.1.1.4'
P P 0.1023 0.0942 'International Tables Vol C Tables 4.2.6.8 and 6.1.1.4'

loop_
_geom_angle_atom_site_label_1
_geom_angle_atom_site_label_2
_geom_angle_atom_site_label_3
_geom_angle
I1 Co I2 104.66(2)
P Co I1 109.52(3)
P Co I2 95.23(3)
N1 Co I1 99.92(9)
N1 Co I2 155.41(9)
N1 Co P 76.97(9)
N4 Co I1 93.21(14)
N4 Co I2 102.91(9)
N4 Co P 146.28(12)
N4 Co N1 74.75(13)
N2 P Co 98.52(13)
N2 P C6 101.9(2)
N2 P C10 102.79(18)
C6 P Co 115.38(15)
C10 P Co 120.72(17)
C10 P C6 113.1(2)
C1 N1 Co 116.7(3)
C5 N1 Co 123.6(3)
C5 N1 C1 118.9(3)
P N2 H2 119.2
C5 N2 P 121.5(3)
C5 N2 H2 119.2
N4 N3 C1 116.9(3)
C14 N3 N4 111.4(3)
C14 N3 C1 131.8(3)
N3 N4 Co 114.7(2)
C16 N4 Co 137.8(3)
C16 N4 N3 104.8(4)
N1 C1 N3 113.7(3)
N1 C1 C2 123.3(4)
C2 C1 N3 123.1(4)
C1 C2 H2A 121.6
C1 C2 C3 116.7(4)
C3 C2 H2A 121.6
C2 C3 H3 119.3
C4 C3 C2 121.4(4)
C4 C3 H3 119.3
C3 C4 H4 121.2
C3 C4 C5 117.7(4)
C5 C4 H4 121.2
N1 C5 N2 117.7(3)
N1 C5 C4 122.0(4)
N2 C5 C4 120.4(4)
C7 C6 P 105.5(3)
C7 C6 C8 108.6(5)
C7 C6 C9 109.4(4)
C8 C6 P 113.3(3)
C9 C6 P 110.3(4)
C9 C6 C8 109.7(4)
C6 C7 H7A 109.5
C6 C7 H7B 109.5
C6 C7 H7C 109.5
H7A C7 H7B 109.5
H7A C7 H7C 109.5
H7B C7 H7C 109.5
C6 C8 H8A 109.5
C6 C8 H8B 109.5
C6 C8 H8C 109.5
H8A C8 H8B 109.5
H8A C8 H8C 109.5
H8B C8 H8C 109.5
C6 C9 H9A 109.5
C6 C9 H9B 109.5
C6 C9 H9C 109.5
H9A C9 H9B 109.5
H9A C9 H9C 109.5
H9B C9 H9C 109.5
C11 C10 P 115.0(4)
C11 C10 C12 111.5(4)
C11 C10 C13 108.9(4)
C12 C10 P 107.1(3)
C12 C10 C13 107.6(4)
C13 C10 P 106.4(3)
C10 C11 H11A 109.5
C10 C11 H11B 109.5
C10 C11 H11C 109.5
H11A C11 H11B 109.5
H11A C11 H11C 109.5
H11B C11 H11C 109.5
C10 C12 H12A 109.5
C10 C12 H12B 109.5
C10 C12 H12C 109.5
H12A C12 H12B 109.5
H12A C12 H12C 109.5
H12B C12 H12C 109.5
C10 C13 H13A 109.5
C10 C13 H13B 109.5
C10 C13 H13C 109.5
H13A C13 H13B 109.5
H13A C13 H13C 109.5
H13B C13 H13C 109.5
N3 C14 C17 126.9(4)
C15 C14 N3 106.0(4)
C15 C14 C17 127.1(5)
C14 C15 H15 126.4
C14 C15 C16 107.3(5)
C16 C15 H15 126.4
N4 C16 C15 110.6(4)
N4 C16 C18 123.5(5)
C15 C16 C18 125.8(6)
C14 C17 H17A 109.5
C14 C17 H17B 109.5
C14 C17 H17C 109.5
H17A C17 H17B 109.5
H17A C17 H17C 109.5
H17B C17 H17C 109.5
C16 C18 H18A 109.5
C16 C18 H18B 109.5
C16 C18 H18C 109.5
H18A C18 H18B 109.5
H18A C18 H18C 109.5
H18B C18 H18C 109.5

loop_
_geom_bond_atom_site_label_1
_geom_bond_atom_site_label_2
_geom_bond_distance
I1 Co 2.6519(7)
I2 Co 2.6818(6)
Co P 2.4878(13)
Co N1 2.138(3)
Co N4 2.098(4)
P N2 1.703(3)
P C6 1.876(5)
P C10 1.871(4)
N1 C1 1.337(5)
N1 C5 1.327(5)
N2 H2 0.8800
N2 C5 1.371(5)
N3 N4 1.379(4)
N3 C1 1.412(5)
N3 C14 1.366(6)
N4 C16 1.326(6)
C1 C2 1.378(5)
C2 H2A 0.9500
C2 C3 1.391(6)
C3 H3 0.9500
C3 C4 1.358(6)
C4 H4 0.9500
C4 C5 1.405(5)
C6 C7 1.525(7)
C6 C8 1.538(7)
C6 C9 1.537(6)
C7 H7A 0.9800
C7 H7B 0.9800
C7 H7C 0.9800
C8 H8A 0.9800
C8 H8B 0.9800
C8 H8C 0.9800
C9 H9A 0.9800
C9 H9B 0.9800
C9 H9C 0.9800
C10 C11 1.527(7)
C10 C12 1.537(6)
C10 C13 1.544(6)
C11 H11A 0.9800
C11 H11B 0.9800
C11 H11C 0.9800
C12 H12A 0.9800
C12 H12B 0.9800
C12 H12C 0.9800
C13 H13A 0.9800
C13 H13B 0.9800
C13 H13C 0.9800
C14 C15 1.352(6)
C14 C17 1.484(6)
C15 H15 0.9500
C15 C16 1.400(7)
C16 C18 1.495(7)
C17 H17A 0.9800
C17 H17B 0.9800
C17 H17C 0.9800
C18 H18A 0.9800
C18 H18B 0.9800
C18 H18C 0.9800

loop_
_geom_torsion_atom_site_label_1
_geom_torsion_atom_site_label_2
_geom_torsion_atom_site_label_3
_geom_torsion_atom_site_label_4
_geom_torsion
Co P N2 C5 -5.9(4)
Co P C6 C7 27.3(4)
Co P C6 C8 145.9(3)
Co P C6 C9 -90.7(3)
Co P C10 C11 178.7(3)
Co P C10 C12 54.1(4)
Co P C10 C13 -60.7(3)
Co N1 C1 N3 -13.8(5)
Co N1 C1 C2 166.2(3)
Co N1 C5 N2 13.7(5)
Co N1 C5 C4 -166.5(3)
Co N4 C16 C15 159.4(5)
Co N4 C16 C18 -15.7(13)
P N2 C5 N1 -3.2(6)
P N2 C5 C4 177.0(3)
N1 C1 C2 C3 1.9(7)
N2 P C6 C7 -78.2(3)
N2 P C6 C8 40.4(4)
N2 P C6 C9 163.8(3)
N2 P C10 C11 -73.2(4)
N2 P C10 C12 162.3(4)
N2 P C10 C13 47.4(4)
N3 N4 C16 C15 -0.1(8)
N3 N4 C16 C18 -175.1(8)
N3 C1 C2 C3 -178.2(4)
N3 C14 C15 C16 -1.3(7)
N4 N3 C1 N1 0.4(6)
N4 N3 C1 C2 -179.5(4)
N4 N3 C14 C15 1.4(6)
N4 N3 C14 C17 -178.1(5)
C1 N1 C5 N2 -177.1(4)
C1 N1 C5 C4 2.7(6)
C1 N3 N4 Co 13.2(5)
C1 N3 N4 C16 178.1(5)
C1 N3 C14 C15 -177.4(5)
C1 N3 C14 C17 3.1(8)
C1 C2 C3 C4 1.2(7)
C2 C3 C4 C5 -2.1(7)
C3 C4 C5 N1 0.1(7)
C3 C4 C5 N2 179.9(4)
C5 N1 C1 N3 176.2(4)
C5 N1 C1 C2 -3.8(6)
C6 P N2 C5 112.4(4)
C6 P C10 C11 35.9(4)
C6 P C10 C12 -88.6(4)
C6 P C10 C13 156.5(3)
C10 P N2 C5 -130.2(4)
C10 P C6 C7 172.2(3)
C10 P C6 C8 -69.2(4)
C10 P C6 C9 54.1(4)
C14 N3 N4 Co -165.8(3)
C14 N3 N4 C16 -0.8(6)
C14 N3 C1 N1 179.1(4)
C14 N3 C1 C2 -0.9(8)
C14 C15 C16 N4 0.9(8)
C14 C15 C16 C18 175.8(8)
C17 C14 C15 C16 178.2(6)
